data_7006072
loop_
_publ_author_name
'Moubaraki, Boujemaa'
'Leita, Ben A.'
'Halder, Gregory J.'
'Batten, Stuart R.'
'Jensen, Paul'
'Smith, Jonathan P.'
'Cashion, John D.'
'Kepert, Cameron J.'
'L\'etard, Jean-Fran\,cois'
'Murray, Keith S.'

_publ_section_title
;
 Structure, magnetism and photomagnetism of mixed-ligand
 tris(pyrazolyl)methane iron(ii) spin crossover compounds.
;
_journal_issue 39
_journal_name_full 'Dalton transactions (Cambridge, England : 2003)'
_journal_page_first 4413
_journal_page_last 4426
_journal_paper_doi 10.1039/b708773j
_journal_year 2007
_chemical_formula_sum 'C31 H39 B2 F8 Fe N14 O'
_chemical_formula_weight 853.23
_chemical_name_systematic
;
?
;
_space_group_IT_number 19
_symmetry_cell_setting orthorhombic
_symmetry_space_group_name_Hall 'P 2ac 2ab'
_symmetry_space_group_name_H-M 'P 21 21 21'
_atom_sites_solution_hydrogens geom
_atom_sites_solution_primary direct
_atom_sites_solution_secondary difmap
_audit_creation_method SHELXL-97
_cell_angle_alpha 90.00
_cell_angle_beta 90.00
_cell_angle_gamma 90.00
_cell_formula_units_Z 4
_cell_length_a 10.668(2)
_cell_length_b 17.794(4)
_cell_length_c 19.935(4)
_cell_measurement_temperature 173(2)
_cell_volume 3784.2(13)
_computing_cell_refinement 'DENZO-SMN (Otwinowski & Minor, 1997)'
_computing_data_collection 'Collect (Hooft, 1999)'
_computing_data_reduction 'DENZO-SMN (Otwinowski & Minor, 1997)'
_computing_molecular_graphics 'X-Seed (Barbour, 1999)'
_computing_publication_material 'CIFTAB (Sheldrick, 1997)'
_computing_structure_refinement 'SHELXL-97 (Sheldrick, 1997)'
_computing_structure_solution 'SHELXS-97 (Sheldrick, 1990)'
_diffrn_ambient_temperature 173(2)
_diffrn_measured_fraction_theta_full 0.997
_diffrn_measured_fraction_theta_max 0.993
_diffrn_measurement_device_type 'Nonius KappaCCD'
_diffrn_measurement_method 'phi and omega scans'
_diffrn_radiation_monochromator graphite
_diffrn_radiation_source 'fine-focus sealed tube'
_diffrn_radiation_type MoK\a
_diffrn_radiation_wavelength 0.71073
_diffrn_reflns_av_R_equivalents 0.0454
_diffrn_reflns_av_sigmaI/netI 0.0393
_diffrn_reflns_limit_h_max 14
_diffrn_reflns_limit_h_min -14
_diffrn_reflns_limit_k_max 23
_diffrn_reflns_limit_k_min -23
_diffrn_reflns_limit_l_max 26
_diffrn_reflns_limit_l_min -23
_diffrn_reflns_number 47499
_diffrn_reflns_theta_full 27.50
_diffrn_reflns_theta_max 28.29
_diffrn_reflns_theta_min 3.27
_exptl_absorpt_coefficient_mu 0.487
_exptl_absorpt_correction_T_max 0.7930
_exptl_absorpt_correction_T_min 0.6969
_exptl_absorpt_correction_type empirical
_exptl_absorpt_process_details SORTAV
_exptl_crystal_colour pink
_exptl_crystal_density_diffrn 1.498
_exptl_crystal_density_method 'not measured'
_exptl_crystal_description 'irregular block'
_exptl_crystal_F_000 1756
_exptl_crystal_size_max 0.80
_exptl_crystal_size_mid 0.60
_exptl_crystal_size_min 0.50
_refine_diff_density_max 0.931
_refine_diff_density_min -0.613
_refine_diff_density_rms 0.066
_refine_ls_abs_structure_details 'Flack H D (1983), Acta Cryst. A39, 876-881'
_refine_ls_abs_structure_Flack 0.000(13)
_refine_ls_extinction_method none
_refine_ls_goodness_of_fit_ref 1.028
_refine_ls_hydrogen_treatment constr
_refine_ls_matrix_type full
_refine_ls_number_parameters 523
_refine_ls_number_reflns 9324
_refine_ls_number_restraints 0
_refine_ls_restrained_S_all 1.028
_refine_ls_R_factor_all 0.0580
_refine_ls_R_factor_gt 0.0439
_refine_ls_shift/su_max 0.001
_refine_ls_shift/su_mean 0.000
_refine_ls_structure_factor_coef Fsqd
_refine_ls_weighting_details 'calc w=1/[\s^2^(Fo^2^)+(0.0662P)^2^+1.7899P] where P=(Fo^2^+2Fc^2^)/3'
_refine_ls_weighting_scheme calc
_refine_ls_wR_factor_gt 0.1087
_refine_ls_wR_factor_ref 0.1164
_reflns_number_gt 7892
_reflns_number_total 9324
_reflns_threshold_expression >2sigma(I)
_cod_data_source_file b708773j.txt
_cod_data_source_block 3
_cod_depositor_comments
;
The following automatic conversions were performed:
'_symmetry_cell_setting' value 'Orthorhombic' changed to 'orthorhombic'
according to '/home/saulius/struct/CIF-dictionaries/cif_core.dic'
dictionary named 'cif_core.dic' version 2.4.1 from
2010-06-29.

'_exptl_absorpt_correction_type' value 'Empirical' changed to
'empirical' according to
'/home/saulius/struct/CIF-dictionaries/cif_core.dic' dictionary named
'cif_core.dic' version 2.4.1 from 2010-06-29.

Automatic conversion script
Id: cif_fix_enum 1527 2010-12-29 10:47:43Z saulius 
;
_cod_original_cell_volume 3784.1(13)
_cod_original_sg_symbol_H-M P2(1)2(1)2(1)
_cod_database_code 7006072

loop_
_symmetry_equiv_pos_as_xyz
'x, y, z'
'-x+1/2, -y, z+1/2'
'x+1/2, -y+1/2, -z'
'-x, y+1/2, -z+1/2'

loop_
_atom_site_label
_atom_site_type_symbol
_atom_site_fract_x
_atom_site_fract_y
_atom_site_fract_z
_atom_site_U_iso_or_equiv
_atom_site_adp_type
_atom_site_occupancy
_atom_site_symmetry_multiplicity
_atom_site_calc_flag
_atom_site_refinement_flags
_atom_site_disorder_assembly
_atom_site_disorder_group
Fe1 Fe 0.72529(3) 0.653748(19) 0.218321(17) 0.01716(9) Uani 1 1 d . . .
N9 N 0.7163(2) 0.74086(11) 0.27795(11) 0.0249(4) Uani 1 1 d . . .
N7 N 0.61567(19) 0.60138(11) 0.28094(11) 0.0192(4) Uani 1 1 d . . .
N3 N 0.7278(2) 0.56490(11) 0.15851(10) 0.0184(4) Uani 1 1 d . . .
N8 N 0.5154(2) 0.63789(12) 0.30722(11) 0.0221(5) Uani 1 1 d . . .
N12 N 0.4794(2) 0.71791(12) 0.21351(12) 0.0254(5) Uani 1 1 d . . .
N5 N 0.8799(2) 0.61545(12) 0.26197(10) 0.0205(4) Uani 1 1 d . . .
N4 N 0.8408(2) 0.54501(12) 0.13105(10) 0.0178(4) Uani 1 1 d . . .
O9 O 0.2748(2) 0.70107(14) 0.30542(12) 0.0460(6) Uani 1 1 d . . .
N1 N 0.8358(2) 0.70719(12) 0.15354(11) 0.0201(4) Uani 1 1 d . . .
N6 N 0.97123(19) 0.58869(11) 0.22023(11) 0.0195(4) Uani 1 1 d . . .
C21 C 0.7388(4) 0.84022(17) 0.34633(16) 0.0443(8) Uani 1 1 d . . .
H21 H 0.7768 0.8802 0.3705 0.053 Uiso 1 1 calc R . .
C17 C 0.6139(3) 0.53274(15) 0.30730(13) 0.0229(5) Uani 1 1 d . . .
H17 H 0.6731 0.4943 0.2977 0.027 Uiso 1 1 calc R . .
C7 C 0.6441(2) 0.51760(15) 0.13202(13) 0.0220(5) Uani 1 1 d . . .
N2 N 0.9314(2) 0.66603(12) 0.12582(10) 0.0198(4) Uani 1 1 d . . .
N10 N 0.6035(2) 0.75988(12) 0.30494(12) 0.0278(5) Uani 1 1 d . . .
C4 C 0.9945(3) 0.70569(15) 0.07809(13) 0.0225(5) Uani 1 1 d . . .
N11 N 0.5754(2) 0.69201(12) 0.17509(11) 0.0210(4) Uani 1 1 d . . .
C19 C 0.4512(3) 0.59301(16) 0.35083(13) 0.0260(6) Uani 1 1 d . . .
H19 H 0.3787 0.6062 0.3759 0.031 Uiso 1 1 calc R . .
C2 C 0.8416(3) 0.77441(14) 0.12320(13) 0.0230(5) Uani 1 1 d . . .
C22 C 0.6170(4) 0.82033(16) 0.34714(16) 0.0397(8) Uani 1 1 d . . .
H22 H 0.5523 0.8438 0.3723 0.048 Uiso 1 1 calc R . .
C14 C 1.0763(2) 0.56805(16) 0.25451(14) 0.0239(5) Uani 1 1 d . . .
C13 C 1.0505(3) 0.58138(16) 0.32060(14) 0.0262(6) Uani 1 1 d . . .
H13 H 1.1048 0.5723 0.3575 0.031 Uiso 1 1 calc R . .
C26 C 0.4933(3) 0.71570(14) 0.28646(14) 0.0258(5) Uani 1 1 d . . .
C18 C 0.5121(3) 0.52523(15) 0.35143(13) 0.0265(6) Uani 1 1 d . . .
H18 H 0.4899 0.4819 0.3766 0.032 Uiso 1 1 calc R . .
C9 C 0.8292(3) 0.48712(15) 0.08666(13) 0.0244(6) Uani 1 1 d . . .
C10 C 0.9366(3) 0.45621(18) 0.04871(16) 0.0357(7) Uani 1 1 d . . .
H10A H 0.9758 0.4963 0.0223 0.054 Uiso 1 1 calc R . .
H10B H 0.9071 0.4165 0.0186 0.054 Uiso 1 1 calc R . .
H10C H 0.9982 0.4353 0.0801 0.054 Uiso 1 1 calc R . .
C3 C 0.9386(3) 0.77467(15) 0.07573(13) 0.0253(6) Uani 1 1 d . . .
H3 H 0.9612 0.8153 0.0472 0.030 Uiso 1 1 calc R . .
C15 C 1.1903(3) 0.53813(18) 0.22137(17) 0.0337(6) Uani 1 1 d . . .
H15A H 1.1684 0.4934 0.1952 0.051 Uiso 1 1 calc R . .
H15B H 1.2525 0.5248 0.2555 0.051 Uiso 1 1 calc R . .
H15C H 1.2253 0.5765 0.1915 0.051 Uiso 1 1 calc R . .
C24 C 0.4236(3) 0.7362(2) 0.10948(17) 0.0378(7) Uani 1 1 d . . .
H24 H 0.3784 0.7499 0.0703 0.045 Uiso 1 1 calc R . .
C12 C 0.9286(3) 0.61117(15) 0.32364(13) 0.0256(6) Uani 1 1 d . . .
C23 C 0.5397(3) 0.70234(16) 0.11202(14) 0.0271(6) Uani 1 1 d . . .
H23 H 0.5876 0.6883 0.0738 0.032 Uiso 1 1 calc R . .
C20 C 0.7984(3) 0.78968(16) 0.30245(14) 0.0336(7) Uani 1 1 d . . .
H20 H 0.8852 0.7904 0.2918 0.040 Uiso 1 1 calc R . .
C8 C 0.7046(3) 0.46893(15) 0.08717(13) 0.0257(6) Uani 1 1 d . . .
H8 H 0.6660 0.4302 0.0617 0.031 Uiso 1 1 calc R . .
C16 C 0.9485(2) 0.58981(14) 0.14803(13) 0.0193(5) Uani 1 1 d . . .
H16 H 1.0236 0.5684 0.1248 0.023 Uiso 1 1 calc R . .
C25 C 0.3863(3) 0.74618(18) 0.17463(16) 0.0356(7) Uani 1 1 d . . .
H25 H 0.3103 0.7685 0.1896 0.043 Uiso 1 1 calc R . .
C5 C 1.0995(3) 0.67261(18) 0.03858(15) 0.0324(7) Uani 1 1 d . . .
H5A H 1.1592 0.6485 0.0691 0.049 Uiso 1 1 calc R . .
H5B H 1.1421 0.7124 0.0134 0.049 Uiso 1 1 calc R . .
H5C H 1.0663 0.6352 0.0072 0.049 Uiso 1 1 calc R . .
C6 C 0.5082(3) 0.51709(18) 0.14975(15) 0.0318(6) Uani 1 1 d . . .
H6A H 0.4936 0.4810 0.1861 0.048 Uiso 1 1 calc R . .
H6B H 0.4589 0.5025 0.1104 0.048 Uiso 1 1 calc R . .
H6C H 0.4828 0.5674 0.1644 0.048 Uiso 1 1 calc R . .
C11 C 0.8604(3) 0.63588(19) 0.38582(15) 0.0369(7) Uani 1 1 d . . .
H11A H 0.8780 0.6891 0.3943 0.055 Uiso 1 1 calc R . .
H11B H 0.8888 0.6058 0.4241 0.055 Uiso 1 1 calc R . .
H11C H 0.7701 0.6288 0.3796 0.055 Uiso 1 1 calc R . .
C27 C 0.3768(3) 0.74719(17) 0.32105(17) 0.0350(7) Uani 1 1 d . . .
H27A H 0.3897 0.7484 0.3702 0.042 Uiso 1 1 calc R . .
H27B H 0.3607 0.7991 0.3054 0.042 Uiso 1 1 calc R . .
F2 F 0.23464(18) 0.49338(11) 0.06009(8) 0.0385(4) Uani 1 1 d . . .
F1 F 0.36362(19) 0.56475(11) -0.00253(10) 0.0474(5) Uani 1 1 d . . .
F3 F 0.2308(2) 0.48370(15) -0.05366(10) 0.0643(7) Uani 1 1 d . . .
B1 B 0.3064(3) 0.4954(2) 0.00206(17) 0.0312(7) Uani 1 1 d . . .
F4 F 0.3972(2) 0.43968(13) 0.00608(13) 0.0604(6) Uani 1 1 d . . .
F5 F 0.7773(2) 0.39370(13) 0.24319(11) 0.0572(6) Uani 1 1 d . . .
F6 F 0.8821(2) 0.32441(14) 0.16538(12) 0.0612(6) Uani 1 1 d . . .
F7 F 0.9045(2) 0.29984(15) 0.27205(14) 0.0713(7) Uani 1 1 d . . .
F8 F 0.9817(2) 0.41090(15) 0.2283(2) 0.0998(12) Uani 1 1 d . . .
B2 B 0.8888(4) 0.3603(2) 0.2291(2) 0.0424(9) Uani 1 1 d . . .
C30 C 0.2021(3) 0.89476(18) 0.04679(16) 0.0348(7) Uani 1 1 d . . .
C31 C 0.1255(4) 0.9374(2) 0.0940(2) 0.0566(11) Uani 1 1 d . . .
H31A H 0.0526 0.9582 0.0706 0.085 Uiso 1 1 calc R . .
H31B H 0.1754 0.9785 0.1130 0.085 Uiso 1 1 calc R . .
H31C H 0.0972 0.9042 0.1302 0.085 Uiso 1 1 calc R . .
N14 N 0.2587(3) 0.86043(18) 0.01011(16) 0.0531(8) Uani 1 1 d . . .
C28 C 0.4336(5) 0.2486(3) -0.0024(2) 0.0571(11) Uani 1 1 d . . .
N13 N 0.5247(5) 0.2290(3) 0.0220(2) 0.0940(16) Uani 1 1 d . . .
C29 C 0.3198(6) 0.2718(3) -0.0316(3) 0.0895(18) Uani 1 1 d . . .
H29A H 0.2629 0.2287 -0.0349 0.134 Uiso 1 1 calc R . .
H29B H 0.3360 0.2919 -0.0765 0.134 Uiso 1 1 calc R . .
H29C H 0.2814 0.3108 -0.0037 0.134 Uiso 1 1 calc R . .
C1 C 0.7579(3) 0.83929(15) 0.14115(14) 0.0301(6) Uani 1 1 d . . .
H1A H 0.6775 0.8201 0.1577 0.045 Uiso 1 1 calc R . .
H1B H 0.7436 0.8704 0.1013 0.045 Uiso 1 1 calc R . .
H1C H 0.7979 0.8696 0.1761 0.045 Uiso 1 1 calc R . .

loop_
_atom_site_aniso_label
_atom_site_aniso_U_11
_atom_site_aniso_U_22
_atom_site_aniso_U_33
_atom_site_aniso_U_23
_atom_site_aniso_U_13
_atom_site_aniso_U_12
Fe1 0.01822(15) 0.01784(15) 0.01543(16) 0.00088(13) 0.00214(13) 0.00004(14)
N9 0.0317(12) 0.0209(10) 0.0220(11) -0.0004(9) 0.0071(11) -0.0025(9)
N7 0.0206(10) 0.0191(9) 0.0180(10) 0.0002(9) 0.0018(9) 0.0018(8)
N3 0.0164(9) 0.0199(9) 0.0189(10) 0.0011(8) 0.0013(9) 0.0005(9)
N8 0.0228(11) 0.0237(11) 0.0197(10) 0.0033(8) 0.0085(9) 0.0024(9)
N12 0.0246(11) 0.0261(11) 0.0255(11) 0.0045(10) 0.0071(10) 0.0102(9)
N5 0.0194(10) 0.0245(11) 0.0174(11) 0.0025(8) 0.0014(8) -0.0017(9)
N4 0.0165(10) 0.0195(10) 0.0174(10) 0.0000(8) 0.0039(8) 0.0004(8)
O9 0.0364(12) 0.0484(13) 0.0534(14) 0.0007(11) 0.0068(11) 0.0047(12)
N1 0.0200(10) 0.0201(10) 0.0203(10) 0.0011(8) 0.0015(8) 0.0006(8)
N6 0.0174(10) 0.0232(10) 0.0180(10) 0.0005(9) -0.0009(9) 0.0002(8)
C21 0.072(3) 0.0245(14) 0.0362(16) -0.0085(12) 0.0085(16) -0.0144(17)
C17 0.0274(14) 0.0213(12) 0.0200(12) 0.0017(10) 0.0000(10) 0.0002(11)
C7 0.0189(12) 0.0251(13) 0.0219(13) 0.0039(10) -0.0017(10) -0.0049(10)
N2 0.0190(10) 0.0213(11) 0.0192(10) 0.0020(8) 0.0044(8) -0.0008(8)
N10 0.0386(14) 0.0185(11) 0.0264(12) -0.0013(9) 0.0123(10) 0.0008(10)
C4 0.0221(13) 0.0264(13) 0.0189(12) 0.0038(10) 0.0006(10) -0.0064(11)
N11 0.0204(11) 0.0209(11) 0.0216(11) 0.0040(8) 0.0048(8) 0.0051(8)
C19 0.0274(14) 0.0300(14) 0.0206(13) 0.0025(11) 0.0078(11) -0.0051(11)
C2 0.0273(14) 0.0204(12) 0.0213(13) 0.0032(10) 0.0003(11) -0.0013(11)
C22 0.065(2) 0.0193(13) 0.0352(17) -0.0027(12) 0.0202(16) -0.0032(14)
C14 0.0189(12) 0.0260(13) 0.0269(14) 0.0074(11) -0.0050(11) -0.0040(10)
C13 0.0231(14) 0.0335(15) 0.0219(14) 0.0026(11) -0.0066(11) -0.0031(11)
C26 0.0293(14) 0.0211(12) 0.0269(14) 0.0026(11) 0.0085(12) 0.0055(10)
C18 0.0329(15) 0.0253(13) 0.0212(13) 0.0077(10) 0.0052(11) -0.0033(11)
C9 0.0298(14) 0.0213(12) 0.0220(13) -0.0014(10) 0.0036(11) -0.0010(11)
C10 0.0381(17) 0.0335(16) 0.0354(16) -0.0108(13) 0.0155(14) -0.0036(13)
C3 0.0281(14) 0.0258(13) 0.0221(13) 0.0048(11) 0.0018(11) -0.0054(11)
C15 0.0223(13) 0.0425(16) 0.0363(15) 0.0041(14) -0.0040(12) 0.0049(11)
C24 0.0332(17) 0.0467(19) 0.0334(16) 0.0136(14) -0.0029(13) 0.0098(14)
C12 0.0289(14) 0.0252(13) 0.0227(14) 0.0012(11) -0.0029(11) -0.0043(11)
C23 0.0254(14) 0.0324(14) 0.0234(13) 0.0040(11) 0.0017(11) 0.0046(12)
C20 0.047(2) 0.0273(14) 0.0262(14) -0.0026(11) 0.0030(12) -0.0130(13)
C8 0.0297(16) 0.0246(13) 0.0229(13) -0.0032(10) 0.0008(11) -0.0064(11)
C16 0.0168(12) 0.0212(12) 0.0200(12) 0.0021(10) 0.0003(10) -0.0013(9)
C25 0.0292(15) 0.0426(17) 0.0350(17) 0.0140(13) 0.0052(13) 0.0171(13)
C5 0.0275(15) 0.0366(16) 0.0331(16) 0.0075(12) 0.0108(12) -0.0018(12)
C6 0.0199(13) 0.0396(16) 0.0358(16) -0.0048(13) 0.0012(12) -0.0065(12)
C11 0.0424(18) 0.0447(18) 0.0237(14) -0.0011(12) -0.0003(13) 0.0012(14)
C27 0.0396(18) 0.0261(14) 0.0395(18) 0.0033(12) 0.0195(14) 0.0110(13)
F2 0.0339(9) 0.0503(10) 0.0313(9) 0.0088(8) 0.0067(8) -0.0018(9)
F1 0.0460(12) 0.0521(12) 0.0440(11) 0.0171(9) -0.0063(9) -0.0189(9)
F3 0.0593(14) 0.0986(18) 0.0352(11) -0.0010(11) -0.0201(10) -0.0250(14)
B1 0.0306(17) 0.0398(18) 0.0233(16) 0.0028(13) -0.0040(12) -0.0085(14)
F4 0.0507(13) 0.0550(13) 0.0756(16) -0.0240(11) -0.0012(11) 0.0161(11)
F5 0.0513(12) 0.0573(13) 0.0631(13) -0.0115(10) -0.0023(11) 0.0232(11)
F6 0.0553(14) 0.0750(16) 0.0532(13) -0.0089(11) 0.0152(11) -0.0021(12)
F7 0.0620(15) 0.0711(15) 0.0808(17) 0.0404(14) 0.0182(13) 0.0238(13)
F8 0.0472(14) 0.0536(15) 0.199(4) -0.030(2) 0.004(2) -0.0131(12)
B2 0.0378(19) 0.037(2) 0.052(2) 0.0021(16) 0.0084(17) -0.0003(15)
C30 0.0347(18) 0.0320(15) 0.0377(17) 0.0065(13) -0.0094(13) 0.0038(13)
C31 0.048(2) 0.056(2) 0.066(3) -0.0292(19) -0.0122(19) 0.0035(19)
N14 0.0504(19) 0.0564(19) 0.0526(18) 0.0145(15) 0.0049(15) 0.0168(16)
C28 0.076(3) 0.054(2) 0.042(2) 0.0003(17) -0.014(2) -0.008(2)
N13 0.106(4) 0.104(4) 0.072(3) -0.017(3) -0.034(3) 0.027(3)
C29 0.099(4) 0.080(4) 0.089(4) 0.006(3) -0.046(3) -0.002(3)
C1 0.0392(17) 0.0186(12) 0.0325(14) 0.0030(10) 0.0063(12) 0.0017(12)

loop_
_atom_type_symbol
_atom_type_description
_atom_type_scat_dispersion_real
_atom_type_scat_dispersion_imag
_atom_type_scat_source
Fe Fe 0.3463 0.8444 'International Tables Vol C Tables 4.2.6.8 and 6.1.1.4'
C C 0.0033 0.0016 'International Tables Vol C Tables 4.2.6.8 and 6.1.1.4'
H H 0.0000 0.0000 'International Tables Vol C Tables 4.2.6.8 and 6.1.1.4'
N N 0.0061 0.0033 'International Tables Vol C Tables 4.2.6.8 and 6.1.1.4'
B B 0.0013 0.0007 'International Tables Vol C Tables 4.2.6.8 and 6.1.1.4'
F F 0.0171 0.0103 'International Tables Vol C Tables 4.2.6.8 and 6.1.1.4'
O O 0.0106 0.0060 'International Tables Vol C Tables 4.2.6.8 and 6.1.1.4'

loop_
_geom_angle_atom_site_label_1
_geom_angle_atom_site_label_2
_geom_angle_atom_site_label_3
_geom_angle
_geom_angle_site_symmetry_1
_geom_angle_site_symmetry_3
_geom_angle_publ_flag
N11 Fe1 N7 87.59(9) . . ?
N11 Fe1 N9 87.23(10) . . ?
N7 Fe1 N9 87.73(9) . . ?
N11 Fe1 N3 91.36(9) . . ?
N7 Fe1 N3 90.68(9) . . ?
N9 Fe1 N3 177.92(10) . . ?
N11 Fe1 N5 179.31(10) . . ?
N7 Fe1 N5 93.08(9) . . ?
N9 Fe1 N5 92.65(10) . . ?
N3 Fe1 N5 88.78(9) . . ?
N11 Fe1 N1 91.83(9) . . ?
N7 Fe1 N1 179.35(10) . . ?
N9 Fe1 N1 92.55(9) . . ?
N3 Fe1 N1 89.02(9) . . ?
N5 Fe1 N1 87.50(9) . . ?
C20 N9 N10 106.0(2) . . ?
C20 N9 Fe1 135.3(2) . . ?
N10 N9 Fe1 118.71(17) . . ?
C17 N7 N8 106.0(2) . . ?
C17 N7 Fe1 134.51(18) . . ?
N8 N7 Fe1 119.45(15) . . ?
C7 N3 N4 105.5(2) . . ?
C7 N3 Fe1 137.08(19) . . ?
N4 N3 Fe1 117.27(15) . . ?
N7 N8 C19 111.2(2) . . ?
N7 N8 C26 118.0(2) . . ?
C19 N8 C26 130.8(2) . . ?
C25 N12 N11 110.8(2) . . ?
C25 N12 C26 130.7(2) . . ?
N11 N12 C26 118.3(2) . . ?
C12 N5 N6 105.3(2) . . ?
C12 N5 Fe1 138.16(19) . . ?
N6 N5 Fe1 116.42(15) . . ?
C9 N4 N3 112.0(2) . . ?
C9 N4 C16 130.1(2) . . ?
N3 N4 C16 117.75(19) . . ?
C2 N1 N2 105.1(2) . . ?
C2 N1 Fe1 138.25(19) . . ?
N2 N1 Fe1 116.52(15) . . ?
C14 N6 N5 112.0(2) . . ?
C14 N6 C16 129.4(2) . . ?
N5 N6 C16 118.52(19) . . ?
C22 C21 C20 106.0(3) . . ?
N7 C17 C18 110.2(2) . . ?
N3 C7 C8 109.5(2) . . ?
N3 C7 C6 124.0(2) . . ?
C8 C7 C6 126.5(2) . . ?
C4 N2 N1 111.8(2) . . ?
C4 N2 C16 129.8(2) . . ?
N1 N2 C16 118.30(19) . . ?
N9 N10 C22 110.1(3) . . ?
N9 N10 C26 118.5(2) . . ?
C22 N10 C26 131.4(3) . . ?
N2 C4 C3 105.9(2) . . ?
N2 C4 C5 122.4(2) . . ?
C3 C4 C5 131.7(2) . . ?
C23 N11 N12 105.7(2) . . ?
C23 N11 Fe1 134.95(19) . . ?
N12 N11 Fe1 119.32(17) . . ?
N8 C19 C18 106.5(2) . . ?
N1 C2 C3 110.0(2) . . ?
N1 C2 C1 123.3(2) . . ?
C3 C2 C1 126.6(2) . . ?
C21 C22 N10 107.5(3) . . ?
N6 C14 C13 105.8(2) . . ?
N6 C14 C15 123.2(3) . . ?
C13 C14 C15 131.0(3) . . ?
C14 C13 C12 107.0(2) . . ?
N10 C26 N12 108.6(2) . . ?
N10 C26 N8 108.0(2) . . ?
N12 C26 N8 108.8(2) . . ?
N10 C26 C27 110.1(2) . . ?
N12 C26 C27 110.9(2) . . ?
N8 C26 C27 110.5(2) . . ?
C19 C18 C17 106.1(2) . . ?
N4 C9 C8 105.2(2) . . ?
N4 C9 C10 122.9(3) . . ?
C8 C9 C10 131.9(3) . . ?
C4 C3 C2 107.2(2) . . ?
C25 C24 C23 106.5(3) . . ?
N5 C12 C13 109.9(2) . . ?
N5 C12 C11 123.7(3) . . ?
C13 C12 C11 126.4(3) . . ?
N11 C23 C24 110.7(3) . . ?
N9 C20 C21 110.4(3) . . ?
C9 C8 C7 107.8(2) . . ?
N2 C16 N4 110.4(2) . . ?
N2 C16 N6 109.7(2) . . ?
N4 C16 N6 110.90(19) . . ?
N12 C25 C24 106.3(3) . . ?
O9 C27 C26 108.5(2) . . ?
F1 B1 F3 109.8(3) . . ?
F1 B1 F2 108.8(3) . . ?
F3 B1 F2 110.1(3) . . ?
F1 B1 F4 109.5(3) . . ?
F3 B1 F4 110.1(3) . . ?
F2 B1 F4 108.5(3) . . ?
F8 B2 F5 110.8(3) . . ?
F8 B2 F7 116.1(4) . . ?
F5 B2 F7 108.5(3) . . ?
F8 B2 F6 109.1(3) . . ?
F5 B2 F6 109.7(3) . . ?
F7 B2 F6 102.1(3) . . ?
N14 C30 C31 178.1(4) . . ?
N13 C28 C29 178.9(6) . . ?

loop_
_geom_bond_atom_site_label_1
_geom_bond_atom_site_label_2
_geom_bond_distance
_geom_bond_site_symmetry_2
_geom_bond_publ_flag
Fe1 N11 1.939(2) . ?
Fe1 N7 1.948(2) . ?
Fe1 N9 1.956(2) . ?
Fe1 N3 1.980(2) . ?
Fe1 N5 1.986(2) . ?
Fe1 N1 1.990(2) . ?
N9 C20 1.327(4) . ?
N9 N10 1.362(3) . ?
N7 C17 1.330(3) . ?
N7 N8 1.357(3) . ?
N3 C7 1.335(3) . ?
N3 N4 1.371(3) . ?
N8 C19 1.364(3) . ?
N8 C26 1.464(3) . ?
N12 C25 1.357(4) . ?
N12 N11 1.360(3) . ?
N12 C26 1.462(4) . ?
N5 C12 1.337(3) . ?
N5 N6 1.367(3) . ?
N4 C9 1.364(3) . ?
N4 C16 1.439(3) . ?
O9 C27 1.399(4) . ?
N1 C2 1.342(3) . ?
N1 N2 1.372(3) . ?
N6 C14 1.363(3) . ?
N6 C16 1.460(3) . ?
C21 C22 1.347(5) . ?
C21 C20 1.407(4) . ?
C17 C18 1.404(4) . ?
C7 C8 1.402(4) . ?
C7 C6 1.493(4) . ?
N2 C4 1.363(3) . ?
N2 C16 1.438(3) . ?
N10 C22 1.373(4) . ?
N10 C26 1.461(4) . ?
C4 C3 1.366(4) . ?
C4 C5 1.491(4) . ?
N11 C23 1.326(4) . ?
C19 C18 1.370(4) . ?
C2 C3 1.402(4) . ?
C2 C1 1.503(4) . ?
C14 C13 1.367(4) . ?
C14 C15 1.483(4) . ?
C13 C12 1.406(4) . ?
C26 C27 1.528(4) . ?
C9 C8 1.368(4) . ?
C9 C10 1.479(4) . ?
C24 C25 1.370(5) . ?
C24 C23 1.378(4) . ?
C12 C11 1.503(4) . ?
F2 B1 1.388(4) . ?
F1 B1 1.379(4) . ?
F3 B1 1.388(4) . ?
B1 F4 1.389(4) . ?
F5 B2 1.359(4) . ?
F6 B2 1.423(5) . ?
F7 B2 1.385(5) . ?
F8 B2 1.339(5) . ?
C30 N14 1.128(4) . ?
C30 C31 1.460(5) . ?
C28 N13 1.141(6) . ?
C28 C29 1.408(7) . ?

loop_
_geom_torsion_atom_site_label_1
_geom_torsion_atom_site_label_2
_geom_torsion_atom_site_label_3
_geom_torsion_atom_site_label_4
_geom_torsion
_geom_torsion_site_symmetry_1
_geom_torsion_site_symmetry_2
_geom_torsion_site_symmetry_3
_geom_torsion_site_symmetry_4
_geom_torsion_publ_flag
N11 Fe1 N9 C20 -136.8(3) . . . . ?
N7 Fe1 N9 C20 135.5(3) . . . . ?
N3 Fe1 N9 C20 176(37) . . . . ?
N5 Fe1 N9 C20 42.5(3) . . . . ?
N1 Fe1 N9 C20 -45.1(3) . . . . ?
N11 Fe1 N9 N10 45.2(2) . . . . ?
N7 Fe1 N9 N10 -42.49(19) . . . . ?
N3 Fe1 N9 N10 -2(3) . . . . ?
N5 Fe1 N9 N10 -135.47(19) . . . . ?
N1 Fe1 N9 N10 136.9(2) . . . . ?
N11 Fe1 N7 C17 136.4(3) . . . . ?
N9 Fe1 N7 C17 -136.3(3) . . . . ?
N3 Fe1 N7 C17 45.1(3) . . . . ?
N5 Fe1 N7 C17 -43.7(3) . . . . ?
N1 Fe1 N7 C17 108(8) . . . . ?
N11 Fe1 N7 N8 -44.01(19) . . . . ?
N9 Fe1 N7 N8 43.31(19) . . . . ?
N3 Fe1 N7 N8 -135.34(19) . . . . ?
N5 Fe1 N7 N8 135.85(19) . . . . ?
N1 Fe1 N7 N8 -72(8) . . . . ?
N11 Fe1 N3 C7 -39.9(3) . . . . ?
N7 Fe1 N3 C7 47.7(3) . . . . ?
N9 Fe1 N3 C7 7(3) . . . . ?
N5 Fe1 N3 C7 140.8(3) . . . . ?
N1 Fe1 N3 C7 -131.7(3) . . . . ?
N11 Fe1 N3 N4 134.92(17) . . . . ?
N7 Fe1 N3 N4 -137.48(17) . . . . ?
N9 Fe1 N3 N4 -178(100) . . . . ?
N5 Fe1 N3 N4 -44.41(17) . . . . ?
N1 Fe1 N3 N4 43.11(17) . . . . ?
C17 N7 N8 C19 0.9(3) . . . . ?
Fe1 N7 N8 C19 -178.80(18) . . . . ?
C17 N7 N8 C26 -179.7(2) . . . . ?
Fe1 N7 N8 C26 0.6(3) . . . . ?
N11 Fe1 N5 C12 117(9) . . . . ?
N7 Fe1 N5 C12 -50.5(3) . . . . ?
N9 Fe1 N5 C12 37.4(3) . . . . ?
N3 Fe1 N5 C12 -141.1(3) . . . . ?
N1 Fe1 N5 C12 129.8(3) . . . . ?
N11 Fe1 N5 N6 -58(9) . . . . ?
N7 Fe1 N5 N6 134.55(18) . . . . ?
N9 Fe1 N5 N6 -137.58(17) . . . . ?
N3 Fe1 N5 N6 43.93(17) . . . . ?
N1 Fe1 N5 N6 -45.14(17) . . . . ?
C7 N3 N4 C9 1.3(3) . . . . ?
Fe1 N3 N4 C9 -174.97(16) . . . . ?
C7 N3 N4 C16 176.6(2) . . . . ?
Fe1 N3 N4 C16 0.3(3) . . . . ?
N11 Fe1 N1 C2 41.5(3) . . . . ?
N7 Fe1 N1 C2 70(8) . . . . ?
N9 Fe1 N1 C2 -45.8(3) . . . . ?
N3 Fe1 N1 C2 132.8(3) . . . . ?
N5 Fe1 N1 C2 -138.4(3) . . . . ?
N11 Fe1 N1 N2 -132.73(18) . . . . ?
N7 Fe1 N1 N2 -104(8) . . . . ?
N9 Fe1 N1 N2 139.97(18) . . . . ?
N3 Fe1 N1 N2 -41.40(18) . . . . ?
N5 Fe1 N1 N2 47.42(18) . . . . ?
C12 N5 N6 C14 -0.3(3) . . . . ?
Fe1 N5 N6 C14 176.25(17) . . . . ?
C12 N5 N6 C16 -176.9(2) . . . . ?
Fe1 N5 N6 C16 -0.3(3) . . . . ?
N8 N7 C17 C18 -0.5(3) . . . . ?
Fe1 N7 C17 C18 179.10(19) . . . . ?
N4 N3 C7 C8 -1.0(3) . . . . ?
Fe1 N3 C7 C8 174.24(19) . . . . ?
N4 N3 C7 C6 177.8(2) . . . . ?
Fe1 N3 C7 C6 -7.0(4) . . . . ?
C2 N1 N2 C4 -1.3(3) . . . . ?
Fe1 N1 N2 C4 174.73(17) . . . . ?
C2 N1 N2 C16 -179.3(2) . . . . ?
Fe1 N1 N2 C16 -3.3(3) . . . . ?
C20 N9 N10 C22 -0.9(3) . . . . ?
Fe1 N9 N10 C22 177.69(19) . . . . ?
C20 N9 N10 C26 179.6(2) . . . . ?
Fe1 N9 N10 C26 -1.9(3) . . . . ?
N1 N2 C4 C3 0.7(3) . . . . ?
C16 N2 C4 C3 178.5(2) . . . . ?
N1 N2 C4 C5 -177.6(2) . . . . ?
C16 N2 C4 C5 0.1(4) . . . . ?
C25 N12 N11 C23 -1.8(3) . . . . ?
C26 N12 N11 C23 -178.4(2) . . . . ?
C25 N12 N11 Fe1 176.5(2) . . . . ?
C26 N12 N11 Fe1 0.0(3) . . . . ?
N7 Fe1 N11 C23 -138.7(3) . . . . ?
N9 Fe1 N11 C23 133.5(3) . . . . ?
N3 Fe1 N11 C23 -48.1(3) . . . . ?
N5 Fe1 N11 C23 54(9) . . . . ?
N1 Fe1 N11 C23 41.0(3) . . . . ?
N7 Fe1 N11 N12 43.61(19) . . . . ?
N9 Fe1 N11 N12 -44.23(19) . . . . ?
N3 Fe1 N11 N12 134.24(19) . . . . ?
N5 Fe1 N11 N12 -124(9) . . . . ?
N1 Fe1 N11 N12 -136.70(19) . . . . ?
N7 N8 C19 C18 -0.9(3) . . . . ?
C26 N8 C19 C18 179.8(3) . . . . ?
N2 N1 C2 C3 1.3(3) . . . . ?
Fe1 N1 C2 C3 -173.3(2) . . . . ?
N2 N1 C2 C1 -176.4(2) . . . . ?
Fe1 N1 C2 C1 9.0(4) . . . . ?
C20 C21 C22 N10 -0.2(4) . . . . ?
N9 N10 C22 C21 0.7(3) . . . . ?
C26 N10 C22 C21 -179.9(3) . . . . ?
N5 N6 C14 C13 0.6(3) . . . . ?
C16 N6 C14 C13 176.8(2) . . . . ?
N5 N6 C14 C15 -179.1(2) . . . . ?
C16 N6 C14 C15 -3.0(4) . . . . ?
N6 C14 C13 C12 -0.7(3) . . . . ?
C15 C14 C13 C12 179.0(3) . . . . ?
N9 N10 C26 N12 -57.4(3) . . . . ?
C22 N10 C26 N12 123.1(3) . . . . ?
N9 N10 C26 N8 60.4(3) . . . . ?
C22 N10 C26 N8 -119.0(3) . . . . ?
N9 N10 C26 C27 -178.9(2) . . . . ?
C22 N10 C26 C27 1.6(4) . . . . ?
C25 N12 C26 N10 -117.0(3) . . . . ?
N11 N12 C26 N10 58.8(3) . . . . ?
C25 N12 C26 N8 125.7(3) . . . . ?
N11 N12 C26 N8 -58.5(3) . . . . ?
C25 N12 C26 C27 4.0(4) . . . . ?
N11 N12 C26 C27 179.8(2) . . . . ?
N7 N8 C26 N10 -59.7(3) . . . . ?
C19 N8 C26 N10 119.6(3) . . . . ?
N7 N8 C26 N12 58.0(3) . . . . ?
C19 N8 C26 N12 -122.7(3) . . . . ?
N7 N8 C26 C27 180.0(2) . . . . ?
C19 N8 C26 C27 -0.8(4) . . . . ?
N8 C19 C18 C17 0.6(3) . . . . ?
N7 C17 C18 C19 0.0(3) . . . . ?
N3 N4 C9 C8 -1.2(3) . . . . ?
C16 N4 C9 C8 -175.7(2) . . . . ?
N3 N4 C9 C10 178.4(3) . . . . ?
C16 N4 C9 C10 3.8(4) . . . . ?
N2 C4 C3 C2 0.1(3) . . . . ?
C5 C4 C3 C2 178.3(3) . . . . ?
N1 C2 C3 C4 -0.9(3) . . . . ?
C1 C2 C3 C4 176.7(3) . . . . ?
N6 N5 C12 C13 -0.2(3) . . . . ?
Fe1 N5 C12 C13 -175.5(2) . . . . ?
N6 N5 C12 C11 179.2(3) . . . . ?
Fe1 N5 C12 C11 3.9(5) . . . . ?
C14 C13 C12 N5 0.6(3) . . . . ?
C14 C13 C12 C11 -178.8(3) . . . . ?
N12 N11 C23 C24 1.5(3) . . . . ?
Fe1 N11 C23 C24 -176.4(2) . . . . ?
C25 C24 C23 N11 -0.7(4) . . . . ?
N10 N9 C20 C21 0.7(3) . . . . ?
Fe1 N9 C20 C21 -177.5(2) . . . . ?
C22 C21 C20 N9 -0.3(4) . . . . ?
N4 C9 C8 C7 0.5(3) . . . . ?
C10 C9 C8 C7 -178.9(3) . . . . ?
N3 C7 C8 C9 0.3(3) . . . . ?
C6 C7 C8 C9 -178.5(3) . . . . ?
C4 N2 C16 N4 -114.1(3) . . . . ?
N1 N2 C16 N4 63.5(3) . . . . ?
C4 N2 C16 N6 123.4(3) . . . . ?
N1 N2 C16 N6 -59.0(3) . . . . ?
C9 N4 C16 N2 112.7(3) . . . . ?
N3 N4 C16 N2 -61.6(3) . . . . ?
C9 N4 C16 N6 -125.5(3) . . . . ?
N3 N4 C16 N6 60.2(3) . . . . ?
C14 N6 C16 N2 -114.3(3) . . . . ?
N5 N6 C16 N2 61.6(3) . . . . ?
C14 N6 C16 N4 123.5(3) . . . . ?
N5 N6 C16 N4 -60.6(3) . . . . ?
N11 N12 C25 C24 1.4(4) . . . . ?
C26 N12 C25 C24 177.4(3) . . . . ?
C23 C24 C25 N12 -0.4(4) . . . . ?
N10 C26 C27 O9 -176.6(2) . . . . ?
N12 C26 C27 O9 63.3(3) . . . . ?
N8 C26 C27 O9 -57.4(3) . . . . ?
